data_7215792
loop_
_publ_author_name
'Nandi, Goutam'
'Thakuria, Ranjit'
'Titi, Hatem M.'
'Patra, Ranjan'
'Goldberg, Israel'

_publ_section_title
;
 Synthesis, structure, topology and magnetic properties of new
 coordination polymers based on 5(--Br/--COOH)-substituted nicotinic acid
;
_journal_issue 24
_journal_name_full CrystEngComm
_journal_page_first 5244
_journal_paper_doi 10.1039/c4ce00300d
_journal_volume 16
_journal_year 2014
_chemical_absolute_configuration ad
_chemical_formula_moiety 'C11 H12 N2 O5 Zn, C4 H9 N O'
_chemical_formula_sum 'C15 H21 N3 O6 Zn'
_chemical_formula_weight 404.72
_chemical_name_systematic
; 
 ? 
;
_space_group_IT_number 19
_symmetry_cell_setting orthorhombic
_symmetry_space_group_name_Hall 'P 2ac 2ab'
_symmetry_space_group_name_H-M 'P 21 21 21'
_atom_sites_solution_hydrogens geom
_atom_sites_solution_primary direct
_atom_sites_solution_secondary difmap
_audit_creation_method SHELXL-97
_cell_angle_alpha 90.00
_cell_angle_beta 90.00
_cell_angle_gamma 90.00
_cell_formula_units_Z 4
_cell_length_a 10.8285(4)
_cell_length_b 11.1933(4)
_cell_length_c 14.7990(6)
_cell_measurement_reflns_used 4186
_cell_measurement_temperature 110(2)
_cell_measurement_theta_max 28.37
_cell_measurement_theta_min 2.28
_cell_volume 1793.74(12)
_computing_cell_refinement 'Saint, Bruker-AXS'
_computing_data_collection 'Apex2, Bruker-AXS'
_computing_data_reduction 'Saint, Bruker-AXS'
_computing_structure_refinement 'SHELXL-97 (Sheldrick, 2008)'
_computing_structure_solution 'SHELXTL-2013 (Sheldrick, 2008)'
_diffrn_ambient_temperature 110(2)
_diffrn_detector_area_resol_mean 1.75
_diffrn_measured_fraction_theta_full 0.997
_diffrn_measured_fraction_theta_max 0.997
_diffrn_measurement_device_type 'ApexDuo, Bruker-AXS'
_diffrn_measurement_method '1 deg. \f and \w scans'
_diffrn_radiation_monochromator graphite
_diffrn_radiation_source 'fine-focus sealed tube'
_diffrn_radiation_type MoK\a
_diffrn_radiation_wavelength 0.71073
_diffrn_reflns_av_R_equivalents 0.0282
_diffrn_reflns_av_sigmaI/netI 0.0313
_diffrn_reflns_limit_h_max 14
_diffrn_reflns_limit_h_min -10
_diffrn_reflns_limit_k_max 14
_diffrn_reflns_limit_k_min -14
_diffrn_reflns_limit_l_max 17
_diffrn_reflns_limit_l_min -19
_diffrn_reflns_number 17170
_diffrn_reflns_theta_full 28.37
_diffrn_reflns_theta_max 28.37
_diffrn_reflns_theta_min 2.28
_diffrn_standards_number 0
_exptl_absorpt_coefficient_mu 1.405
_exptl_absorpt_correction_T_max 0.8169
_exptl_absorpt_correction_T_min 0.6391
_exptl_absorpt_correction_type multi-scan
_exptl_absorpt_process_details 'Sadabs, Bruker-AXS'
_exptl_crystal_colour colorless
_exptl_crystal_density_diffrn 1.499
_exptl_crystal_density_method 'not measured'
_exptl_crystal_description prism
_exptl_crystal_F_000 840
_exptl_crystal_size_max 0.35
_exptl_crystal_size_mid 0.20
_exptl_crystal_size_min 0.15
_refine_diff_density_max 0.461
_refine_diff_density_min -0.331
_refine_diff_density_rms 0.062
_refine_ls_abs_structure_details 'Flack H D (1983), Acta Cryst. A39, 876-881'
_refine_ls_abs_structure_Flack 0.406(10)
_refine_ls_extinction_method none
_refine_ls_goodness_of_fit_ref 1.042
_refine_ls_hydrogen_treatment constr
_refine_ls_matrix_type full
_refine_ls_number_parameters 252
_refine_ls_number_reflns 4464
_refine_ls_number_restraints 0
_refine_ls_restrained_S_all 1.042
_refine_ls_R_factor_all 0.0320
_refine_ls_R_factor_gt 0.0283
_refine_ls_shift/su_max 0.039
_refine_ls_shift/su_mean 0.003
_refine_ls_structure_factor_coef Fsqd
_refine_ls_weighting_details 'calc w=1/[\s^2^(Fo^2^)+(0.0292P)^2^+0.9721P] where P=(Fo^2^+2Fc^2^)/3'
_refine_ls_weighting_scheme calc
_refine_ls_wR_factor_gt 0.0639
_refine_ls_wR_factor_ref 0.0651
_reflns_number_gt 4186
_reflns_number_total 4464
_reflns_threshold_expression >2sigma(I)
_cod_data_source_file c4ce00300d1.cif
_cod_data_source_block gt18
_cod_depositor_comments 'Adding full bibliography for 7215786--7215794.cif.'
_cod_original_sg_symbol_H-M 'P 212121'
_cod_database_code 7215792

loop_
_symmetry_equiv_pos_as_xyz
'x, y, z'
'x+1/2, -y+1/2, -z'
'-x, y+1/2, -z+1/2'
'-x+1/2, -y, z+1/2'

loop_
_atom_site_label
_atom_site_type_symbol
_atom_site_fract_x
_atom_site_fract_y
_atom_site_fract_z
_atom_site_U_iso_or_equiv
_atom_site_adp_type
_atom_site_occupancy
_atom_site_symmetry_multiplicity
_atom_site_calc_flag
_atom_site_refinement_flags
_atom_site_disorder_assembly
_atom_site_disorder_group
Zn1 Zn 0.34279(2) 0.81577(2) 0.158400(17) 0.01233(6) Uani 1 1 d . . .
O2 O 0.23995(14) 0.75282(15) 0.06238(11) 0.0191(3) Uani 1 1 d . . .
O3 O 0.39398(15) 0.62953(16) 0.02490(13) 0.0262(4) Uani 1 1 d . . .
O4 O 0.40304(14) 0.70387(15) 0.24790(11) 0.0197(4) Uani 1 1 d . . .
O5 O 0.21025(15) 0.69836(18) 0.29872(13) 0.0331(5) Uani 1 1 d . . .
N6 N 0.50299(16) 0.89689(16) 0.12003(12) 0.0134(4) Uani 1 1 d . . .
C7 C 0.46436(19) 0.49909(18) 0.33816(17) 0.0141(4) Uani 1 1 d . . .
H7 H 0.5220 0.5363 0.2988 0.017 Uiso 1 1 calc R . .
C8 C 0.41604(19) 0.34601(18) 0.43704(14) 0.0128(4) Uani 1 1 d . . .
H8 H 0.4386 0.2739 0.4667 0.015 Uiso 1 1 calc R . .
C9 C 0.30105(19) 0.3949(2) 0.45414(15) 0.0142(4) Uani 1 1 d . . .
C10 C 0.26720(19) 0.4995(2) 0.40980(16) 0.0135(4) Uani 1 1 d . . .
H10 H 0.1885 0.5345 0.4201 0.016 Uiso 1 1 calc R . .
C11 C 0.3502(2) 0.55179(17) 0.35045(15) 0.0145(4) Uani 1 1 d . . .
C12 C 0.2880(2) 0.6644(2) 0.01874(16) 0.0152(4) Uani 1 1 d . . .
C13 C 0.3158(2) 0.6609(2) 0.29602(16) 0.0171(5) Uani 1 1 d . . .
O14 O 0.26266(14) 0.95797(14) 0.21071(12) 0.0194(3) Uani 1 1 d . . .
C15 C 0.1537(2) 0.97056(18) 0.23973(14) 0.0168(4) Uani 1 1 d . . .
C16 C 0.0489(2) 0.9003(2) 0.20232(18) 0.0258(5) Uani 1 1 d . . .
H16A H 0.0786 0.8493 0.1531 0.039 Uiso 1 1 calc R . .
H16B H -0.0144 0.9549 0.1792 0.039 Uiso 1 1 calc R . .
H16C H 0.0133 0.8503 0.2501 0.039 Uiso 1 1 calc R . .
N17 N 0.13187(19) 1.04988(19) 0.30360(14) 0.0255(5) Uani 1 1 d . . .
C18 C 0.0060(3) 1.0740(3) 0.3360(2) 0.0416(7) Uani 1 1 d . . .
H18A H -0.0431 1.1086 0.2869 0.062 Uiso 1 1 calc R . .
H18B H 0.0093 1.1304 0.3866 0.062 Uiso 1 1 calc R . .
H18C H -0.0322 0.9992 0.3561 0.062 Uiso 1 1 calc R . .
C19 C 0.2276(3) 1.1292(3) 0.3357(2) 0.0407(7) Uani 1 1 d . . .
H19A H 0.2301 1.1270 0.4019 0.061 Uiso 1 1 calc R . .
H19B H 0.2100 1.2109 0.3156 0.061 Uiso 1 1 calc R . .
H19C H 0.3075 1.1036 0.3115 0.061 Uiso 1 1 calc R . .
O20 O 0.1271(2) 1.2427(3) 0.13641(17) 0.0711(9) Uani 1 1 d . A 1
C21 C 0.2341(7) 1.2593(8) 0.1074(5) 0.037(2) Uani 0.555(16) 1 d P A 1
C22 C 0.3312(4) 1.3477(3) 0.1405(3) 0.0609(11) Uani 1 1 d . A 1
H22A H 0.2949 1.3999 0.1866 0.091 Uiso 1 1 calc R A 1
H22B H 0.3602 1.3962 0.0896 0.091 Uiso 1 1 calc R A 1
H22C H 0.4010 1.3039 0.1666 0.091 Uiso 1 1 calc R A 1
N23 N 0.2710(7) 1.1874(7) 0.0408(5) 0.044(2) Uani 0.555(16) 1 d P A 1
C24 C 0.3968(4) 1.2002(5) 0.0023(3) 0.0837(17) Uani 1 1 d . A 1
H24A H 0.4384 1.2685 0.0305 0.126 Uiso 1 1 calc R A 1
H24B H 0.3909 1.2134 -0.0630 0.126 Uiso 1 1 calc R A 1
H24C H 0.4443 1.1273 0.0140 0.126 Uiso 1 1 calc R A 1
C25 C 0.1812(5) 1.0981(4) 0.0074(3) 0.0807(16) Uani 1 1 d . A 1
H25A H 0.1010 1.1117 0.0363 0.121 Uiso 1 1 calc R A 1
H25B H 0.2106 1.0177 0.0221 0.121 Uiso 1 1 calc R A 1
H25C H 0.1725 1.1060 -0.0582 0.121 Uiso 1 1 calc R A 1
N23A N 0.3107(8) 1.2523(10) 0.0740(6) 0.047(3) Uani 0.445(16) 1 d P A 2
C25A C 0.2007(10) 1.1980(11) 0.0774(7) 0.041(3) Uani 0.445(16) 1 d P A 2

loop_
_atom_site_aniso_label
_atom_site_aniso_U_11
_atom_site_aniso_U_22
_atom_site_aniso_U_33
_atom_site_aniso_U_23
_atom_site_aniso_U_13
_atom_site_aniso_U_12
Zn1 0.01247(10) 0.01253(10) 0.01200(11) -0.00051(10) -0.00079(10) -0.00020(10)
O2 0.0197(8) 0.0206(8) 0.0168(8) -0.0063(7) -0.0038(7) 0.0007(7)
O3 0.0175(8) 0.0278(9) 0.0332(11) -0.0105(8) -0.0061(8) 0.0024(7)
O4 0.0188(8) 0.0214(9) 0.0188(8) 0.0089(7) 0.0013(6) 0.0009(6)
O5 0.0226(8) 0.0366(11) 0.0401(11) 0.0215(9) 0.0057(8) 0.0117(8)
N6 0.0145(8) 0.0140(9) 0.0118(9) 0.0018(7) 0.0003(7) -0.0006(7)
C7 0.0168(9) 0.0151(9) 0.0105(10) -0.0014(9) -0.0014(9) -0.0016(7)
C8 0.0180(10) 0.0122(10) 0.0083(10) -0.0006(7) -0.0024(8) -0.0022(7)
C9 0.0158(9) 0.0157(10) 0.0113(11) -0.0022(8) -0.0023(8) -0.0018(8)
C10 0.0123(10) 0.0164(9) 0.0118(10) -0.0013(8) -0.0003(8) 0.0005(8)
C11 0.0154(9) 0.0162(9) 0.0119(10) 0.0005(8) -0.0032(10) -0.0011(8)
C12 0.0179(10) 0.0160(11) 0.0116(11) 0.0002(9) -0.0020(8) -0.0041(8)
C13 0.0208(11) 0.0168(11) 0.0138(11) 0.0027(8) -0.0007(8) 0.0007(8)
O14 0.0165(7) 0.0174(8) 0.0244(9) -0.0064(7) 0.0018(7) 0.0003(6)
C15 0.0197(10) 0.0152(10) 0.0156(11) 0.0020(8) 0.0001(10) 0.0051(10)
C16 0.0164(11) 0.0336(14) 0.0273(14) -0.0038(12) -0.0001(10) 0.0005(10)
N17 0.0321(12) 0.0231(11) 0.0213(11) -0.0041(9) 0.0079(9) 0.0029(9)
C18 0.0447(16) 0.0387(16) 0.0413(18) -0.0056(15) 0.0223(16) 0.0114(13)
C19 0.0575(19) 0.0322(15) 0.0325(17) -0.0182(14) 0.0018(16) -0.0059(13)
O20 0.0388(13) 0.136(3) 0.0384(15) -0.0048(15) 0.0063(10) 0.0100(14)
C21 0.033(4) 0.049(4) 0.027(4) -0.001(3) -0.006(3) 0.011(3)
C22 0.072(2) 0.050(2) 0.060(3) 0.0080(16) -0.029(2) -0.0028(18)
N23 0.053(4) 0.051(4) 0.028(3) 0.004(3) 0.010(3) 0.015(4)
C24 0.068(2) 0.132(4) 0.052(2) 0.035(3) 0.023(2) 0.058(3)
C25 0.145(5) 0.058(2) 0.039(2) -0.0031(19) -0.020(3) 0.002(3)
N23A 0.032(5) 0.073(7) 0.035(5) 0.019(4) 0.000(3) 0.010(4)
C25A 0.048(5) 0.050(6) 0.026(5) 0.011(4) -0.010(4) 0.005(4)

loop_
_atom_type_symbol
_atom_type_description
_atom_type_scat_dispersion_real
_atom_type_scat_dispersion_imag
_atom_type_scat_source
C C 0.0033 0.0016 'International Tables Vol C Tables 4.2.6.8 and 6.1.1.4'
H H 0.0000 0.0000 'International Tables Vol C Tables 4.2.6.8 and 6.1.1.4'
N N 0.0061 0.0033 'International Tables Vol C Tables 4.2.6.8 and 6.1.1.4'
O O 0.0106 0.0060 'International Tables Vol C Tables 4.2.6.8 and 6.1.1.4'
Zn Zn 0.2839 1.4301 'International Tables Vol C Tables 4.2.6.8 and 6.1.1.4'

loop_
_geom_angle_atom_site_label_1
_geom_angle_atom_site_label_2
_geom_angle_atom_site_label_3
_geom_angle
_geom_angle_site_symmetry_1
_geom_angle_site_symmetry_3
O4 Zn1 O2 117.39(7) . .
O4 Zn1 O14 113.71(7) . .
O2 Zn1 O14 109.18(7) . .
O4 Zn1 N6 101.07(7) . .
O2 Zn1 N6 116.53(7) . .
O14 Zn1 N6 97.14(7) . .
C12 O2 Zn1 114.43(14) . .
C13 O4 Zn1 112.08(14) . .
C8 N6 C7 118.49(19) 3_655 3_655
C8 N6 Zn1 122.78(15) 3_655 .
C7 N6 Zn1 118.25(15) 3_655 .
N6 C7 C11 122.4(2) 3_645 .
N6 C7 H7 118.8 3_645 .
C11 C7 H7 118.8 . .
N6 C8 C9 122.31(19) 3_645 .
N6 C8 H8 118.8 3_645 .
C9 C8 H8 118.8 . .
C8 C9 C10 118.9(2) . .
C8 C9 C12 121.1(2) . 4_565
C10 C9 C12 119.96(19) . 4_565
C11 C10 C9 118.91(19) . .
C11 C10 H10 120.5 . .
C9 C10 H10 120.5 . .
C7 C11 C10 118.88(19) . .
C7 C11 C13 119.70(19) . .
C10 C11 C13 121.34(19) . .
O3 C12 O2 126.1(2) . .
O3 C12 C9 120.6(2) . 4_564
O2 C12 C9 113.28(18) . 4_564
O5 C13 O4 125.7(2) . .
O5 C13 C11 119.5(2) . .
O4 C13 C11 114.84(18) . .
C15 O14 Zn1 129.39(14) . .
O14 C15 N17 119.1(2) . .
O14 C15 C16 121.8(2) . .
N17 C15 C16 119.1(2) . .
C15 C16 H16A 109.5 . .
C15 C16 H16B 109.5 . .
H16A C16 H16B 109.5 . .
C15 C16 H16C 109.5 . .
H16A C16 H16C 109.5 . .
H16B C16 H16C 109.5 . .
C15 N17 C19 121.4(2) . .
C15 N17 C18 121.6(2) . .
C19 N17 C18 116.4(2) . .
N17 C18 H18A 109.5 . .
N17 C18 H18B 109.5 . .
H18A C18 H18B 109.5 . .
N17 C18 H18C 109.5 . .
H18A C18 H18C 109.5 . .
H18B C18 H18C 109.5 . .
N17 C19 H19A 109.5 . .
N17 C19 H19B 109.5 . .
H19A C19 H19B 109.5 . .
N17 C19 H19C 109.5 . .
H19A C19 H19C 109.5 . .
H19B C19 H19C 109.5 . .
O20 C21 N23 116.3(10) . .
O20 C21 C22 128.7(7) . .
N23 C21 C22 114.9(8) . .
C21 N23 C24 120.1(10) . .
C21 N23 C25 117.1(8) . .
C24 N23 C25 122.8(6) . .

loop_
_geom_bond_atom_site_label_1
_geom_bond_atom_site_label_2
_geom_bond_distance
_geom_bond_site_symmetry_2
Zn1 O4 1.9362(16) .
Zn1 O2 1.9381(16) .
Zn1 O14 1.9712(15) .
Zn1 N6 2.0386(18) .
O2 C12 1.292(3) .
O3 C12 1.215(3) .
O4 C13 1.277(3) .
O5 C13 1.218(3) .
N6 C8 1.344(3) 3_655
N6 C7 1.348(3) 3_655
C7 N6 1.348(3) 3_645
C7 C11 1.382(3) .
C7 H7 0.9500 .
C8 N6 1.344(3) 3_645
C8 C9 1.383(3) .
C8 H8 0.9500 .
C9 C10 1.392(3) .
C9 C12 1.511(3) 4_565
C10 C11 1.386(3) .
C10 H10 0.9500 .
C11 C13 1.510(3) .
C12 C9 1.511(3) 4_564
O14 C15 1.263(3) .
C15 N17 1.318(3) .
C15 C16 1.488(3) .
C16 H16A 0.9800 .
C16 H16B 0.9800 .
C16 H16C 0.9800 .
N17 C19 1.445(3) .
N17 C18 1.470(3) .
C18 H18A 0.9800 .
C18 H18B 0.9800 .
C18 H18C 0.9800 .
C19 H19A 0.9800 .
C19 H19B 0.9800 .
C19 H19C 0.9800 .
O20 C21 1.249(8) .
C21 N23 1.334(14) .
C21 C22 1.525(10) .
C22 H22A 0.9800 .
C22 H22B 0.9800 .
C22 H22C 0.9800 .
N23 C24 1.483(8) .
N23 C25 1.479(11) .
C24 H24A 0.9800 .
C24 H24B 0.9800 .
C24 H24C 0.9800 .
C25 H25A 0.9800 .
C25 H25B 0.9800 .
C25 H25C 0.9800 .
N23A C25A 1.338(19) .
